data_1512137
loop_
_publ_author_name
'Wang, Zhihua'
'Putta, Anjaneyulu'
'Mottishaw, Jeffery D.'
'Wei, Qiang'
'Wang, Hua'
'Sun, Haoran'

_publ_section_title
;
 Molecular Origin of Isomerization Effects on Solid State Structures and
 Optoelectronic Properties: A Comparative Case Study of Isomerically Pure
 Dicyanomethylene Substituted Fused Dithiophenes
;
_journal_issue 33
_journal_name_full 'The Journal of Physical Chemistry C'
_journal_page_first 16759
_journal_paper_doi 10.1021/jp4033029
_journal_volume 117
_journal_year 2013
_chemical_formula_sum 'C15 H20 O S2 Si2'
_chemical_formula_weight 336.61
_chemical_name_systematic
; 
 4,10-bis(trimethylsilyl)-5,9-dithiatricyclo[6.3.0.02,6]undeca-1(8),2(6),3,10-tetraen-7-on
;
_space_group_IT_number 61
_symmetry_cell_setting orthorhombic
_symmetry_space_group_name_Hall '-P 2ac 2ab'
_symmetry_space_group_name_H-M 'P b c a'
_atom_sites_solution_hydrogens geom
_atom_sites_solution_primary direct
_atom_sites_solution_secondary difmap
_audit_creation_method SHELXL-97
_cell_angle_alpha 90.00
_cell_angle_beta 90.00
_cell_angle_gamma 90.00
_cell_formula_units_Z 8
_cell_length_a 6.9752(12)
_cell_length_b 21.458(3)
_cell_length_c 24.800(4)
_cell_measurement_reflns_used 1200
_cell_measurement_temperature 294(2)
_cell_measurement_theta_max 18.46
_cell_measurement_theta_min 2.51
_cell_volume 3711.9(10)
_computing_cell_refinement 'Bruker SMART'
_computing_data_collection 'Bruker SMART'
_computing_data_reduction 'Bruker SAINT'
_computing_molecular_graphics 'Bruker SHELXTL'
_computing_publication_material 'Bruker SHELXTL'
_computing_structure_refinement 'SHELXL-97 (Sheldrick, 1997)'
_computing_structure_solution 'SHELXS-97 (Sheldrick, 1990)'
_diffrn_ambient_temperature 294(2)
_diffrn_measured_fraction_theta_full 0.998
_diffrn_measured_fraction_theta_max 0.998
_diffrn_measurement_device_type 'CCD area detector'
_diffrn_measurement_method 'phi and omega scans'
_diffrn_radiation_monochromator graphite
_diffrn_radiation_source 'fine-focus sealed tube'
_diffrn_radiation_type MoK\a
_diffrn_radiation_wavelength 0.71073
_diffrn_reflns_av_R_equivalents 0.0826
_diffrn_reflns_av_sigmaI/netI 0.0674
_diffrn_reflns_limit_h_max 8
_diffrn_reflns_limit_h_min -8
_diffrn_reflns_limit_k_max 21
_diffrn_reflns_limit_k_min -25
_diffrn_reflns_limit_l_max 30
_diffrn_reflns_limit_l_min -26
_diffrn_reflns_number 15500
_diffrn_reflns_theta_full 25.50
_diffrn_reflns_theta_max 25.50
_diffrn_reflns_theta_min 2.51
_exptl_absorpt_coefficient_mu 0.410
_exptl_absorpt_correction_T_max 0.9411
_exptl_absorpt_correction_T_min 0.9045
_exptl_absorpt_correction_type multi-scan
_exptl_absorpt_process_details sadabs
_exptl_crystal_colour red
_exptl_crystal_density_diffrn 1.205
_exptl_crystal_density_method 'not measured'
_exptl_crystal_description block
_exptl_crystal_F_000 1424
_exptl_crystal_size_max 0.25
_exptl_crystal_size_mid 0.20
_exptl_crystal_size_min 0.15
_refine_diff_density_max 0.170
_refine_diff_density_min -0.225
_refine_diff_density_rms 0.049
_refine_ls_extinction_method none
_refine_ls_goodness_of_fit_ref 1.029
_refine_ls_hydrogen_treatment constr
_refine_ls_matrix_type full
_refine_ls_number_parameters 187
_refine_ls_number_reflns 3451
_refine_ls_number_restraints 0
_refine_ls_restrained_S_all 1.029
_refine_ls_R_factor_all 0.1201
_refine_ls_R_factor_gt 0.0551
_refine_ls_shift/su_max 0.000
_refine_ls_shift/su_mean 0.000
_refine_ls_structure_factor_coef Fsqd
_refine_ls_weighting_details 'calc w=1/[\s^2^(Fo^2^)+(0.0331P)^2^+1.6016P] where P=(Fo^2^+2Fc^2^)/3'
_refine_ls_weighting_scheme calc
_refine_ls_wR_factor_gt 0.0955
_refine_ls_wR_factor_ref 0.1175
_reflns_number_gt 1903
_reflns_number_total 3451
_reflns_threshold_expression >2sigma(I)
_cod_data_source_file jp4033029_si_001.cif
_cod_data_source_block (TMS)2-3
_cod_depositor_comments
;
The following automatic conversions were performed:

'_symmetry_cell_setting' value 'Orthorhombic' changed to
'orthorhombic' according to
/home/saulius/struct/CIF-dictionaries/cif_core.dic dictionary named
'cif_core.dic' version 2.4.2 from 2011-04-26.

Automatic conversion script
Id: cif_fix_values 1891 2012-01-12 08:04:46Z andrius 

 Updated the _chemical_name_systematic data item value
 after consulting the original publication.

 Antanas Vaitkus,
 2021-04-27
;
_cod_original_cell_volume 3712.0(11)
_cod_original_sg_symbol_H-M Pbca
_cod_database_code 1512137

loop_
_symmetry_equiv_pos_as_xyz
'x, y, z'
'-x+1/2, -y, z+1/2'
'-x, y+1/2, -z+1/2'
'x+1/2, -y+1/2, -z'
'-x, -y, -z'
'x-1/2, y, -z-1/2'
'x, -y-1/2, z-1/2'
'-x-1/2, y-1/2, z'

loop_
_atom_site_label
_atom_site_type_symbol
_atom_site_fract_x
_atom_site_fract_y
_atom_site_fract_z
_atom_site_U_iso_or_equiv
_atom_site_adp_type
_atom_site_occupancy
_atom_site_symmetry_multiplicity
_atom_site_calc_flag
_atom_site_refinement_flags
C1 C 0.2918(5) 0.33441(17) 0.17498(16) 0.0576(10) Uani 1 1 d .
C2 C 0.2835(5) 0.31817(17) 0.22850(16) 0.0564(10) Uani 1 1 d .
H2 H 0.3156 0.3451 0.2564 0.068 Uiso 1 1 calc R
C3 C 0.2213(5) 0.25653(16) 0.23660(15) 0.0488(9) Uani 1 1 d .
C4 C 0.1816(5) 0.22613(17) 0.18978(15) 0.0516(10) Uani 1 1 d .
C5 C 0.1289(5) 0.15960(19) 0.20012(16) 0.0533(10) Uani 1 1 d .
C6 C 0.1372(5) 0.15648(16) 0.26043(14) 0.0480(9) Uani 1 1 d .
C7 C 0.1874(5) 0.21312(16) 0.28197(15) 0.0469(9) Uani 1 1 d .
C8 C 0.1940(5) 0.21230(17) 0.33786(16) 0.0530(10) Uani 1 1 d .
H8 H 0.2257 0.2469 0.3586 0.064 Uiso 1 1 calc R
C9 C 0.1485(5) 0.15480(17) 0.35981(14) 0.0535(10) Uani 1 1 d .
C10 C 0.5701(8) 0.3906(2) 0.0964(2) 0.130(2) Uani 1 1 d .
H10A H 0.6029 0.4273 0.0762 0.194 Uiso 1 1 calc R
H10B H 0.5265 0.3588 0.0721 0.194 Uiso 1 1 calc R
H10C H 0.6809 0.3761 0.1156 0.194 Uiso 1 1 calc R
C11 C 0.1735(8) 0.4479(3) 0.1110(2) 0.135(2) Uani 1 1 d .
H11A H 0.0742 0.4563 0.1368 0.203 Uiso 1 1 calc R
H11B H 0.1245 0.4211 0.0833 0.203 Uiso 1 1 calc R
H11C H 0.2159 0.4864 0.0953 0.203 Uiso 1 1 calc R
C12 C 0.4679(9) 0.4586(2) 0.20045(19) 0.118(2) Uani 1 1 d .
H12A H 0.5015 0.4989 0.1866 0.177 Uiso 1 1 calc R
H12B H 0.5791 0.4394 0.2161 0.177 Uiso 1 1 calc R
H12C H 0.3703 0.4630 0.2275 0.177 Uiso 1 1 calc R
C13 C 0.2621(8) 0.1985(2) 0.46945(17) 0.1118(18) Uani 1 1 d .
H13A H 0.2678 0.1888 0.5072 0.168 Uiso 1 1 calc R
H13B H 0.1898 0.2361 0.4643 0.168 Uiso 1 1 calc R
H13C H 0.3897 0.2042 0.4558 0.168 Uiso 1 1 calc R
C14 C -0.1051(6) 0.1250(2) 0.45585(18) 0.1020(17) Uani 1 1 d .
H14A H -0.1766 0.1016 0.4296 0.153 Uiso 1 1 calc R
H14B H -0.1618 0.1654 0.4602 0.153 Uiso 1 1 calc R
H14C H -0.1070 0.1033 0.4897 0.153 Uiso 1 1 calc R
C15 C 0.2766(7) 0.0598(2) 0.44124(17) 0.1007(16) Uani 1 1 d .
H15A H 0.2720 0.0472 0.4784 0.151 Uiso 1 1 calc R
H15B H 0.4077 0.0657 0.4306 0.151 Uiso 1 1 calc R
H15C H 0.2191 0.0282 0.4192 0.151 Uiso 1 1 calc R
O1 O 0.0928(4) 0.11875(12) 0.16779(11) 0.0650(8) Uani 1 1 d .
S1 S 0.22094(15) 0.27236(5) 0.13513(4) 0.0642(3) Uani 1 1 d .
S2 S 0.09823(14) 0.10233(4) 0.30906(4) 0.0564(3) Uani 1 1 d .
Si1 Si 0.37709(19) 0.40945(6) 0.14505(5) 0.0747(4) Uani 1 1 d .
Si2 Si 0.14433(18) 0.13358(6) 0.43279(5) 0.0656(4) Uani 1 1 d .

loop_
_atom_site_aniso_label
_atom_site_aniso_U_11
_atom_site_aniso_U_22
_atom_site_aniso_U_33
_atom_site_aniso_U_23
_atom_site_aniso_U_13
_atom_site_aniso_U_12
C1 0.053(2) 0.048(3) 0.072(3) 0.004(2) 0.000(2) 0.0006(19)
C2 0.059(2) 0.044(2) 0.066(3) 0.002(2) 0.000(2) 0.0030(19)
C3 0.044(2) 0.042(2) 0.060(3) 0.004(2) 0.0014(19) 0.0027(18)
C4 0.047(2) 0.048(2) 0.060(3) 0.005(2) 0.0002(19) -0.0027(18)
C5 0.039(2) 0.052(3) 0.069(3) -0.002(2) 0.001(2) 0.0039(19)
C6 0.046(2) 0.044(2) 0.054(3) 0.0084(18) 0.0021(18) -0.0015(18)
C7 0.044(2) 0.038(2) 0.059(3) 0.0011(19) 0.0019(18) -0.0030(17)
C8 0.051(2) 0.047(3) 0.061(3) -0.003(2) 0.004(2) 0.0055(19)
C9 0.054(2) 0.050(2) 0.056(2) 0.000(2) 0.007(2) 0.0063(19)
C10 0.151(5) 0.079(4) 0.159(5) 0.014(4) 0.074(4) -0.021(4)
C11 0.143(5) 0.103(4) 0.160(5) 0.060(4) -0.033(4) 0.021(4)
C12 0.165(5) 0.064(3) 0.125(4) 0.008(3) -0.008(4) -0.034(3)
C13 0.167(5) 0.096(4) 0.073(3) -0.007(3) -0.017(3) -0.029(4)
C14 0.102(4) 0.119(4) 0.085(4) 0.009(3) 0.034(3) 0.004(3)
C15 0.131(4) 0.083(4) 0.088(4) 0.011(3) -0.001(3) 0.030(3)
O1 0.0730(19) 0.0518(18) 0.0703(19) -0.0045(15) -0.0052(15) -0.0037(14)
S1 0.0709(7) 0.0596(7) 0.0619(7) 0.0091(6) -0.0042(6) -0.0048(6)
S2 0.0606(6) 0.0445(6) 0.0642(7) 0.0022(5) 0.0032(5) -0.0027(5)
Si1 0.0855(9) 0.0523(8) 0.0862(9) 0.0158(7) 0.0037(8) -0.0025(7)
Si2 0.0804(8) 0.0569(8) 0.0595(7) 0.0029(6) 0.0048(7) 0.0021(7)

loop_
_atom_type_symbol
_atom_type_description
_atom_type_scat_dispersion_real
_atom_type_scat_dispersion_imag
_atom_type_scat_source
C C 0.0033 0.0016 'International Tables Vol C Tables 4.2.6.8 and 6.1.1.4'
H H 0.0000 0.0000 'International Tables Vol C Tables 4.2.6.8 and 6.1.1.4'
O O 0.0106 0.0060 'International Tables Vol C Tables 4.2.6.8 and 6.1.1.4'
Si Si 0.0817 0.0704 'International Tables Vol C Tables 4.2.6.8 and 6.1.1.4'
S S 0.1246 0.1234 'International Tables Vol C Tables 4.2.6.8 and 6.1.1.4'

loop_
_geom_angle_atom_site_label_1
_geom_angle_atom_site_label_2
_geom_angle_atom_site_label_3
_geom_angle
C2 C1 S1 110.2(3)
C2 C1 Si1 128.0(3)
S1 C1 Si1 121.8(2)
C1 C2 C3 112.9(4)
C1 C2 H2 123.5
C3 C2 H2 123.5
C4 C3 C2 113.1(3)
C4 C3 C7 108.3(3)
C2 C3 C7 138.6(4)
C3 C4 C5 111.2(3)
C3 C4 S1 111.5(3)
C5 C4 S1 137.1(3)
O1 C5 C4 128.8(4)
O1 C5 C6 129.4(4)
C4 C5 C6 101.8(3)
C7 C6 C5 111.0(3)
C7 C6 S2 111.8(3)
C5 C6 S2 137.2(3)
C6 C7 C8 112.7(3)
C6 C7 C3 107.6(3)
C8 C7 C3 139.7(3)
C9 C8 C7 113.4(3)
C9 C8 H8 123.3
C7 C8 H8 123.3
C8 C9 S2 110.0(3)
C8 C9 Si2 127.0(3)
S2 C9 Si2 123.0(2)
Si1 C10 H10A 109.5
Si1 C10 H10B 109.5
H10A C10 H10B 109.5
Si1 C10 H10C 109.5
H10A C10 H10C 109.5
H10B C10 H10C 109.5
Si1 C11 H11A 109.5
Si1 C11 H11B 109.5
H11A C11 H11B 109.5
Si1 C11 H11C 109.5
H11A C11 H11C 109.5
H11B C11 H11C 109.5
Si1 C12 H12A 109.5
Si1 C12 H12B 109.5
H12A C12 H12B 109.5
Si1 C12 H12C 109.5
H12A C12 H12C 109.5
H12B C12 H12C 109.5
Si2 C13 H13A 109.5
Si2 C13 H13B 109.5
H13A C13 H13B 109.5
Si2 C13 H13C 109.5
H13A C13 H13C 109.5
H13B C13 H13C 109.5
Si2 C14 H14A 109.5
Si2 C14 H14B 109.5
H14A C14 H14B 109.5
Si2 C14 H14C 109.5
H14A C14 H14C 109.5
H14B C14 H14C 109.5
Si2 C15 H15A 109.5
Si2 C15 H15B 109.5
H15A C15 H15B 109.5
Si2 C15 H15C 109.5
H15A C15 H15C 109.5
H15B C15 H15C 109.5
C4 S1 C1 92.28(19)
C6 S2 C9 92.23(18)
C12 Si1 C11 110.4(3)
C12 Si1 C10 111.1(3)
C11 Si1 C10 111.0(3)
C12 Si1 C1 107.8(2)
C11 Si1 C1 108.7(2)
C10 Si1 C1 107.58(19)
C14 Si2 C15 110.6(2)
C14 Si2 C13 110.0(2)
C15 Si2 C13 111.5(2)
C14 Si2 C9 109.90(19)
C15 Si2 C9 108.17(18)
C13 Si2 C9 106.55(19)

loop_
_geom_bond_atom_site_label_1
_geom_bond_atom_site_label_2
_geom_bond_distance
C1 C2 1.373(5)
C1 S1 1.730(4)
C1 Si1 1.870(4)
C2 C3 1.407(5)
C2 H2 0.9300
C3 C4 1.360(4)
C3 C7 1.480(5)
C4 C5 1.496(5)
C4 S1 1.702(4)
C5 O1 1.214(4)
C5 C6 1.498(5)
C6 C7 1.373(4)
C6 S2 1.697(3)
C7 C8 1.387(5)
C8 C9 1.385(5)
C8 H8 0.9300
C9 S2 1.725(4)
C9 Si2 1.867(4)
C10 Si1 1.852(5)
C10 H10A 0.9600
C10 H10B 0.9600
C10 H10C 0.9600
C11 Si1 1.847(5)
C11 H11A 0.9600
C11 H11B 0.9600
C11 H11C 0.9600
C12 Si1 1.844(5)
C12 H12A 0.9600
C12 H12B 0.9600
C12 H12C 0.9600
C13 Si2 1.856(4)
C13 H13A 0.9600
C13 H13B 0.9600
C13 H13C 0.9600
C14 Si2 1.841(4)
C14 H14A 0.9600
C14 H14B 0.9600
C14 H14C 0.9600
C15 Si2 1.844(4)
C15 H15A 0.9600
C15 H15B 0.9600
C15 H15C 0.9600

loop_
_geom_torsion_atom_site_label_1
_geom_torsion_atom_site_label_2
_geom_torsion_atom_site_label_3
_geom_torsion_atom_site_label_4
_geom_torsion
S1 C1 C2 C3 0.2(4)
Si1 C1 C2 C3 -176.7(3)
C1 C2 C3 C4 -0.3(5)
C1 C2 C3 C7 178.6(4)
C2 C3 C4 C5 176.2(3)
C7 C3 C4 C5 -3.1(4)
C2 C3 C4 S1 0.3(4)
C7 C3 C4 S1 -178.9(2)
C3 C4 C5 O1 -176.8(4)
S1 C4 C5 O1 -2.5(6)
C3 C4 C5 C6 1.9(4)
S1 C4 C5 C6 176.2(3)
O1 C5 C6 C7 178.7(4)
C4 C5 C6 C7 0.0(4)
O1 C5 C6 S2 -2.4(7)
C4 C5 C6 S2 178.9(3)
C5 C6 C7 C8 179.1(3)
S2 C6 C7 C8 0.0(4)
C5 C6 C7 C3 -1.8(4)
S2 C6 C7 C3 179.1(2)
C4 C3 C7 C6 3.0(4)
C2 C3 C7 C6 -175.9(4)
C4 C3 C7 C8 -178.3(4)
C2 C3 C7 C8 2.8(8)
C6 C7 C8 C9 0.0(5)
C3 C7 C8 C9 -178.7(4)
C7 C8 C9 S2 0.1(4)
C7 C8 C9 Si2 178.9(3)
C3 C4 S1 C1 -0.2(3)
C5 C4 S1 C1 -174.5(4)
C2 C1 S1 C4 0.0(3)
Si1 C1 S1 C4 177.1(2)
C7 C6 S2 C9 0.1(3)
C5 C6 S2 C9 -178.8(4)
C8 C9 S2 C6 -0.1(3)
Si2 C9 S2 C6 -179.0(2)
C2 C1 Si1 C12 4.0(4)
S1 C1 Si1 C12 -172.6(3)
C2 C1 Si1 C11 -115.8(4)
S1 C1 Si1 C11 67.7(3)
C2 C1 Si1 C10 123.9(4)
S1 C1 Si1 C10 -52.7(3)
C8 C9 Si2 C14 107.3(4)
S2 C9 Si2 C14 -74.0(3)
C8 C9 Si2 C15 -131.9(3)
S2 C9 Si2 C15 46.8(3)
C8 C9 Si2 C13 -11.9(4)
S2 C9 Si2 C13 166.8(3)
